data_9002867
loop_
_publ_author_name
'Groat, L. A.'
'Chakoumakos, B. C.'
'Brouwer, D. H.'
'Hoffman, C. M.'
'Fyfe, C. A.'
'Morell, H.'
'Schultz, A. J.'

_publ_section_title
;The amblygonite (LiAlPO4F) - montebrasite (LiAlPO4OH) solid solution: A
 combined powder and single-crystal neutron diffraction and solid-state Li
 MAS, CP MAS, and REDOR NMR study Sample: from Dunton Gem Min, Oxford County,
 Maine at T = 15 K
;
_journal_name_full 'American Mineralogist'
_journal_page_first 195
_journal_page_last 210
_journal_volume 88
_journal_year 2003
_chemical_formula_sum 'Al F0.04 H0.96 Li O4.96 P'
_chemical_name_mineral Montebrasite
_space_group_IT_number 2
_symmetry_space_group_name_Hall '-P 1 (1/2*x+1/2*y,1/2*x-1/2*y,-z)'
_symmetry_space_group_name_H-M 'C -1'
_cell_angle_alpha 91.320
_cell_angle_beta 117.949
_cell_angle_gamma 91.784
_cell_length_a 6.7114
_cell_length_b 7.7048
_cell_length_c 7.0187
_cell_formula_units_Z 4
_cell_volume 320.159
_database_code_amcsd 0002956
_diffrn_ambient_temperature 15
_exptl_crystal_density_diffrn 3.029
_cod_original_formula_sum 'P Al O4.96 F.04 H.96 Li'
_cod_database_code 9002867

loop_
_space_group_symop_operation_xyz
x,y,z
1/2+x,1/2+y,z
-x,-y,-z
1/2-x,1/2-y,-z

loop_
_atom_site_label
_atom_site_fract_x
_atom_site_fract_y
_atom_site_fract_z
_atom_site_occupancy
_atom_site_U_iso_or_equiv
P 0.98360 0.34240 0.26720 1.00000 0.00320
Al1 0.00000 0.00000 0.00000 1.00000 0.00410
Al2 0.00000 0.00000 0.50000 1.00000 0.00270
O1 -0.31800 0.01460 -0.16110 1.00000 0.00450
O2 0.29790 0.05890 0.57250 1.00000 0.00440
O3 0.10210 -0.22390 -0.39040 1.00000 0.00450
O4 0.02560 0.23570 0.10410 1.00000 0.00480
O 0.04910 0.08940 -0.22550 0.96000 0.00420
F 0.04910 0.08940 -0.22550 0.04000 0.00420
H 0.20630 0.13370 0.84840 0.96000 0.01700
Li1 0.06700 -0.32300 0.32200 0.50000 0.00700
Li2 0.07000 -0.32000 0.30500 0.50000 0.00800

loop_
_cod_related_entry_id
_cod_related_entry_database
_cod_related_entry_code
1 AMCSD 0002956
